data_1100086
loop_
_publ_author_name
'Worzala, H'
'Schneider, M'
'Kemnitz, E'
'Trojanov, S I'

_publ_section_title
;
Ueber die Bildung und Kristallstruktur von Mg(HSO~4~)~2~ * H~2~O
;
_journal_name_full
;
Zeitschrift fuer Anorganische und Allgemeine Chemie
;
_journal_page_first 167
_journal_page_last 171
_journal_paper_doi 10.1002/zaac.19915960122
_journal_volume 596
_journal_year 1991
_chemical_formula_structural 'Mg (H S O4)2 (H2 O)'
_chemical_formula_sum 'H4 Mg O9 S2'
_chemical_name_systematic 'Magnesium hydrogensulfate hydrate'
_space_group_IT_number 14
_symmetry_cell_setting monoclinic
_symmetry_Int_Tables_number 14
_symmetry_space_group_name_Hall '-P 2yn'
_symmetry_space_group_name_H-M 'P 1 21/n 1'
_cell_angle_alpha 90
_cell_angle_beta 101.33(2)
_cell_angle_gamma 90
_cell_formula_units_Z 4
_cell_length_a 8.623(2)
_cell_length_b 5.014(1)
_cell_length_c 15.428(3)
_cell_volume 654.0
_refine_ls_R_factor_all 0.04
_cod_database_code 1100086

loop_
_symmetry_equiv_pos_as_xyz
x,y,z
1/2+x,1/2-y,1/2+z
-x,-y,-z
1/2-x,1/2+y,1/2-z

loop_
_atom_site_label
_atom_site_type_symbol
_atom_site_symmetry_multiplicity
_atom_site_Wyckoff_symbol
_atom_site_fract_x
_atom_site_fract_y
_atom_site_fract_z
_atom_site_occupancy
_atom_site_attached_hydrogens
_atom_site_calc_flag
S1 S6+ 4 e 0.6320(1) 0.2597(3) 0.1011(1) 1. 0 d
S2 S6+ 4 e 1.1129(1) -0.2548(4) 0.1106(1) 1. 0 d
Mg1 Mg2+ 4 e 0.7469(2) -0.2474(6) -0.0115(1) 1. 0 d
O1 O2- 4 e 0.7367(5) 0.0875(9) 0.0637(3) 1. 0 d
O2 O2- 4 e 0.6382(4) 0.5345(9) 0.0734(3) 1. 0 d
O3 O2- 4 e 0.4712(4) 0.1571(9) 0.0900(3) 1. 0 d
O4 O2- 4 e 0.6893(4) 0.251(1) 0.2025(2) 1. 0 d
O5 O2- 4 e 0.9570(4) -0.3410(9) 0.0689(3) 1. 0 d
O6 O2- 4 e 0.7641(4) 0.4321(9) -0.0933(3) 1. 0 d
O7 O2- 4 e 0.8551(5) -0.0227(9) -0.0951(3) 1. 0 d
O8 O2- 4 e 0.3797(5) 0.241(1) 0.2880(2) 1. 0 d
O9 O2- 4 e 0.9968(5) -0.2791(9) -0.2584(3) 1. 0 d
H1 H1+ 4 e 0.73(1) -0.22(3) 0.275(6) 1. 0 d
H2 H1+ 4 e 0.415(7) 0.09(1) 0.272(4) 1. 0 d
H3 H1+ 4 e 0.47(1) -0.20(3) 0.187(6) 1. 0 d
H4 H1+ 4 e 0.44(1) -0.32(3) 0.269(7) 1. 0 d

loop_
_atom_type_symbol
_atom_type_oxidation_number
S6+ 6.000
Mg2+ 2.000
O2- -2.000
H1+ 1.000
